data_4340483
loop_
_publ_author_name
'Goura, Joydeb'
'Bag, Prasenjit'
'Mereacre, Valeriu'
'Powell, Annie K.'
'Chandrasekhar, Vadapalli'

_publ_section_title
;
 Molecular Iron(III) Phosphonates: Synthesis, Structure, Magnetism, and
 M\"ossbauer Studies.
;
_journal_issue 15
_journal_name_full 'Inorganic chemistry'
_journal_page_first 8147
_journal_paper_doi 10.1021/ic5012154
_journal_volume 53
_journal_year 2014
_chemical_formula_moiety 'C76 H80 Fe4 N8 O16 P4'
_chemical_formula_sum 'C76 H80 Fe4 N8 O16 P4'
_chemical_formula_weight 1708.76
_chemical_name_systematic
; 
 ? 
;
_space_group_IT_number 86
_symmetry_cell_setting tetragonal
_symmetry_space_group_name_Hall '-P 4bc'
_symmetry_space_group_name_H-M 'P 42/n :2'
_atom_sites_solution_hydrogens geom
_atom_sites_solution_primary direct
_atom_sites_solution_secondary difmap
_audit_creation_method SHELXL-97
_cell_angle_alpha 90.000(5)
_cell_angle_beta 90.000(5)
_cell_angle_gamma 90.000(5)
_cell_formula_units_Z 2
_cell_length_a 21.070(5)
_cell_length_b 21.070(5)
_cell_length_c 10.811(5)
_cell_measurement_reflns_used 4514
_cell_measurement_temperature 100(2)
_cell_measurement_theta_max 23.59
_cell_measurement_theta_min 2.33
_cell_volume 4799(3)
_computing_cell_refinement 'Bruker SMART'
_computing_data_collection 'Bruker SMART'
_computing_data_reduction 'Bruker SAINT'
_computing_molecular_graphics 'Bruker SHELXTL'
_computing_publication_material 'Bruker SHELXTL'
_computing_structure_refinement 'SHELXL-97 (Sheldrick, 1997)'
_computing_structure_solution 'SHELXS-97 (Sheldrick, 1990)'
_diffrn_ambient_temperature 100(2)
_diffrn_measured_fraction_theta_full 0.995
_diffrn_measured_fraction_theta_max 0.995
_diffrn_measurement_device_type 'CCD area detector'
_diffrn_measurement_method 'phi and omega scans'
_diffrn_radiation_monochromator graphite
_diffrn_radiation_source 'fine-focus sealed tube'
_diffrn_radiation_type MoK\a
_diffrn_radiation_wavelength 0.71069
_diffrn_reflns_av_R_equivalents 0.0513
_diffrn_reflns_av_sigmaI/netI 0.0398
_diffrn_reflns_limit_h_max 20
_diffrn_reflns_limit_h_min -25
_diffrn_reflns_limit_k_max 25
_diffrn_reflns_limit_k_min -24
_diffrn_reflns_limit_l_max 12
_diffrn_reflns_limit_l_min -12
_diffrn_reflns_number 24112
_diffrn_reflns_theta_full 25.02
_diffrn_reflns_theta_max 25.02
_diffrn_reflns_theta_min 4.10
_exptl_absorpt_coefficient_mu 0.717
_exptl_absorpt_correction_T_max 1.00
_exptl_absorpt_correction_T_min 0.732654
_exptl_absorpt_correction_type empirical
_exptl_absorpt_process_details sadabs
_exptl_crystal_colour brown
_exptl_crystal_density_diffrn 1.182
_exptl_crystal_density_method 'not measured'
_exptl_crystal_description block
_exptl_crystal_F_000 1768
_exptl_crystal_size_max 0.28
_exptl_crystal_size_mid 0.26
_exptl_crystal_size_min 0.24
_platon_squeeze_details
;
;
_refine_diff_density_max 0.772
_refine_diff_density_min -0.515
_refine_diff_density_rms 0.086
_refine_ls_extinction_method none
_refine_ls_goodness_of_fit_ref 1.063
_refine_ls_hydrogen_treatment mixed
_refine_ls_matrix_type full
_refine_ls_number_parameters 251
_refine_ls_number_reflns 4218
_refine_ls_number_restraints 12
_refine_ls_restrained_S_all 1.099
_refine_ls_R_factor_all 0.0838
_refine_ls_R_factor_gt 0.0699
_refine_ls_shift/su_max 0.005
_refine_ls_shift/su_mean 0.000
_refine_ls_structure_factor_coef Fsqd
_refine_ls_weighting_details 'calc w=1/[\s^2^(Fo^2^)+(0.0704P)^2^+16.7296P] where P=(Fo^2^+2Fc^2^)/3'
_refine_ls_weighting_scheme calc
_refine_ls_wR_factor_gt 0.1756
_refine_ls_wR_factor_ref 0.1821
_reflns_number_gt 3317
_reflns_number_total 4218
_reflns_threshold_expression >2sigma(I)
_cod_data_source_file ic5012154_si_001.cif
_cod_data_source_block complex_1
_cod_depositor_comments
;
The following automatic conversions were performed:

'_symmetry_cell_setting' value 'Tetragonal' changed to 'tetragonal'
according to
/usr/data/users/saulius/crontab/automatic-downloads/rss-feeds/ACS/lib/dictionaries/cif_core.dic
dictionary named 'cif_core.dic' version 2.4.2 from 2011-04-26.

Automatic conversion script
Id: cif_fix_values 2281 2013-09-26 08:29:07Z andrius 

 Adding full bibliography for 4340483--4340484.cif.
;
_cod_original_sg_symbol_H-M P42/n
_cod_database_code 4340483

loop_
_symmetry_equiv_pos_as_xyz
'x, y, z'
'-x+1/2, -y+1/2, z'
'-y, x+1/2, z+1/2'
'y+1/2, -x, z+1/2'
'-x, -y, -z'
'x-1/2, y-1/2, -z'
'y, -x-1/2, -z-1/2'
'-y-1/2, x, -z-1/2'

loop_
_atom_site_label
_atom_site_type_symbol
_atom_site_fract_x
_atom_site_fract_y
_atom_site_fract_z
_atom_site_U_iso_or_equiv
_atom_site_adp_type
_atom_site_occupancy
_atom_site_symmetry_multiplicity
_atom_site_calc_flag
_atom_site_refinement_flags
Fe1 Fe 0.23281(3) 0.13276(3) 0.61464(6) 0.0284(2) Uani 1 1 d .
P1 P 0.23639(6) 0.14723(6) 0.90128(11) 0.0267(3) Uani 1 1 d .
O2 O 0.29445(15) 0.19541(14) 0.5754(3) 0.0307(8) Uani 1 1 d .
O3 O 0.21284(16) 0.11156(15) 0.7854(3) 0.0323(8) Uani 1 1 d .
O1 O 0.19553(17) 0.07908(15) 0.4996(3) 0.0365(8) Uani 1 1 d .
O4 O 0.30640(15) 0.16270(15) 0.8867(3) 0.0328(8) Uani 1 1 d .
N1 N 0.3055(2) 0.0651(2) 0.6205(4) 0.0378(10) Uani 1 1 d .
C6 C 0.2664(3) -0.0096(2) 0.4634(5) 0.0433(13) Uani 1 1 d .
C7 C 0.3140(3) 0.0124(2) 0.5513(5) 0.0405(13) Uani 1 1 d .
N2 N 0.3577(2) 0.0708(2) 0.6910(4) 0.0372(10) Uani 1 1 d .
C8 C 0.3736(3) -0.0137(3) 0.5815(5) 0.0472(15) Uani 1 1 d .
H8 H 0.3917 -0.0500 0.5477 0.057 Uiso 1 1 calc R
C16 C 0.2272(3) 0.0947(3) 1.0337(5) 0.0421(13) Uani 1 1 d .
C10 C 0.4623(3) 0.0234(3) 0.7314(5) 0.0497(15) Uani 1 1 d .
C9 C 0.3999(3) 0.0247(3) 0.6703(5) 0.0420(13) Uani 1 1 d .
C2 C 0.1640(3) 0.0004(3) 0.3607(5) 0.0484(15) Uani 1 1 d .
H2 H 0.1262 0.0224 0.3486 0.058 Uiso 1 1 calc R
C1 C 0.2099(3) 0.0239(2) 0.4426(5) 0.0407(13) Uani 1 1 d .
C11 C 0.5128(3) -0.0094(3) 0.6817(6) 0.0620(19) Uani 1 1 d .
H11 H 0.5066 -0.0328 0.6097 0.074 Uiso 1 1 calc R
C12 C 0.5715(3) -0.0087(4) 0.7346(6) 0.068(2) Uani 1 1 d .
H12 H 0.6040 -0.0324 0.6995 0.081 Uiso 1 1 calc R
C5 C 0.2769(4) -0.0662(3) 0.3984(7) 0.069(2) Uani 1 1 d .
H5 H 0.3142 -0.0887 0.4114 0.083 Uiso 1 1 calc R
C17 C 0.2695(3) 0.0364(3) 1.0137(7) 0.070(2) Uani 1 1 d .
H17A H 0.2612 0.0057 1.0773 0.105 Uiso 1 1 calc R
H17B H 0.3133 0.0489 1.0170 0.105 Uiso 1 1 calc R
H17C H 0.2605 0.0181 0.9343 0.105 Uiso 1 1 calc R
C19 C 0.1574(3) 0.0754(3) 1.0449(6) 0.0578(18) Uani 1 1 d .
H19A H 0.1442 0.0544 0.9703 0.087 Uiso 1 1 calc R
H19B H 0.1319 0.1126 1.0575 0.087 Uiso 1 1 calc R
H19C H 0.1523 0.0471 1.1138 0.087 Uiso 1 1 calc R
C14 C 0.5344(5) 0.0596(5) 0.8895(10) 0.114(3) Uani 1 1 d U
H14 H 0.5418 0.0835 0.9604 0.137 Uiso 1 1 calc R
C15 C 0.4735(4) 0.0582(4) 0.8367(8) 0.092(2) Uani 1 1 d U
H15 H 0.4407 0.0809 0.8732 0.110 Uiso 1 1 calc R
C3 C 0.1750(4) -0.0559(3) 0.2977(7) 0.067(2) Uani 1 1 d .
H3 H 0.1444 -0.0717 0.2441 0.081 Uiso 1 1 calc R
C4 C 0.2323(5) -0.0891(3) 0.3143(7) 0.084(3) Uani 1 1 d .
H4 H 0.2402 -0.1260 0.2697 0.101 Uiso 1 1 calc R
C13 C 0.5829(4) 0.0256(5) 0.8363(9) 0.097(3) Uani 1 1 d .
H13 H 0.6234 0.0265 0.8707 0.117 Uiso 1 1 calc R
C18 C 0.2504(4) 0.1331(4) 1.1505(6) 0.085(3) Uani 1 1 d .
H18A H 0.2543 0.1049 1.2198 0.128 Uiso 1 1 calc R
H18B H 0.2201 0.1657 1.1696 0.128 Uiso 1 1 calc R
H18C H 0.2908 0.1521 1.1333 0.128 Uiso 1 1 calc R
H111 H 0.360(2) 0.102(2) 0.739(5) 0.023(13) Uiso 1 1 d .

loop_
_atom_site_aniso_label
_atom_site_aniso_U_11
_atom_site_aniso_U_22
_atom_site_aniso_U_33
_atom_site_aniso_U_23
_atom_site_aniso_U_13
_atom_site_aniso_U_12
Fe1 0.0328(4) 0.0228(4) 0.0297(4) 0.0002(3) -0.0013(3) 0.0005(3)
P1 0.0288(6) 0.0232(6) 0.0280(6) 0.0032(5) 0.0017(5) -0.0015(5)
O2 0.0332(18) 0.0259(17) 0.0331(18) 0.0007(14) -0.0038(14) 0.0009(14)
O3 0.0361(18) 0.0280(17) 0.0329(19) 0.0004(14) -0.0011(15) -0.0004(14)
O1 0.047(2) 0.0247(17) 0.0378(19) -0.0055(15) -0.0034(16) 0.0000(15)
O4 0.0300(17) 0.0283(17) 0.040(2) 0.0009(15) 0.0032(15) 0.0029(14)
N1 0.048(3) 0.031(2) 0.035(2) 0.0011(18) -0.003(2) 0.0060(19)
C6 0.067(4) 0.022(2) 0.041(3) -0.005(2) -0.002(3) -0.003(2)
C7 0.065(4) 0.018(2) 0.039(3) 0.004(2) 0.002(3) 0.013(2)
N2 0.041(3) 0.033(2) 0.037(3) -0.004(2) -0.004(2) 0.014(2)
C8 0.075(4) 0.031(3) 0.035(3) 0.000(2) 0.007(3) 0.012(3)
C16 0.041(3) 0.046(3) 0.039(3) 0.019(3) -0.004(2) -0.002(2)
C10 0.056(4) 0.059(4) 0.034(3) 0.000(3) 0.004(3) 0.032(3)
C9 0.050(3) 0.043(3) 0.033(3) 0.004(2) 0.006(2) 0.023(3)
C2 0.081(4) 0.034(3) 0.030(3) 0.001(2) -0.006(3) -0.020(3)
C1 0.066(4) 0.026(3) 0.030(3) 0.003(2) 0.001(3) -0.009(2)
C11 0.082(5) 0.063(4) 0.041(3) 0.002(3) 0.006(3) 0.046(4)
C12 0.068(5) 0.079(5) 0.055(4) 0.009(4) 0.014(4) 0.044(4)
C5 0.100(6) 0.043(4) 0.064(5) -0.010(3) -0.007(4) 0.010(4)
C17 0.050(4) 0.068(4) 0.093(6) 0.051(4) 0.008(4) 0.008(3)
C19 0.043(3) 0.077(4) 0.053(4) 0.034(3) 0.000(3) -0.019(3)
C14 0.104(5) 0.127(5) 0.111(5) -0.041(4) -0.022(4) 0.033(4)
C15 0.075(4) 0.111(4) 0.089(4) -0.036(4) -0.009(3) 0.045(4)
C3 0.098(6) 0.046(4) 0.058(4) -0.003(3) -0.019(4) -0.013(4)
C4 0.143(8) 0.042(4) 0.067(5) -0.026(4) -0.018(5) -0.008(5)
C13 0.064(5) 0.125(8) 0.103(7) -0.035(6) -0.024(5) 0.060(5)
C18 0.092(6) 0.136(7) 0.029(3) 0.031(4) -0.008(4) -0.043(5)

loop_
_atom_type_symbol
_atom_type_description
_atom_type_scat_dispersion_real
_atom_type_scat_dispersion_imag
_atom_type_scat_source
C C 0.0033 0.0016 'International Tables Vol C Tables 4.2.6.8 and 6.1.1.4'
H H 0.0000 0.0000 'International Tables Vol C Tables 4.2.6.8 and 6.1.1.4'
N N 0.0061 0.0033 'International Tables Vol C Tables 4.2.6.8 and 6.1.1.4'
O O 0.0106 0.0060 'International Tables Vol C Tables 4.2.6.8 and 6.1.1.4'
P P 0.1023 0.0942 'International Tables Vol C Tables 4.2.6.8 and 6.1.1.4'
Fe Fe 0.3463 0.8444 'International Tables Vol C Tables 4.2.6.8 and 6.1.1.4'

loop_
_geom_angle_atom_site_label_1
_geom_angle_atom_site_label_2
_geom_angle_atom_site_label_3
_geom_angle
_geom_angle_site_symmetry_1
_geom_angle_site_symmetry_3
O1 Fe1 O2 124.26(15) . .
O1 Fe1 O3 113.87(15) . .
O2 Fe1 O3 121.31(14) . .
O1 Fe1 O4 94.29(15) . 7_567
O2 Fe1 O4 93.40(13) . 7_567
O3 Fe1 O4 89.65(14) . 7_567
O1 Fe1 N1 85.10(16) . .
O2 Fe1 N1 88.86(15) . .
O3 Fe1 N1 88.47(15) . .
O4 Fe1 N1 177.59(16) 7_567 .
O4 P1 O2 113.25(18) . 7_567
O4 P1 O3 109.41(19) . .
O2 P1 O3 110.20(18) 7_567 .
O4 P1 C16 108.4(2) . .
O2 P1 C16 107.5(2) 7_567 .
O3 P1 C16 108.0(2) . .
P1 O2 Fe1 155.3(2) 8_657 .
P1 O3 Fe1 126.1(2) . .
C1 O1 Fe1 137.4(3) . .
P1 O4 Fe1 143.1(2) . 8_657
N2 N1 C7 106.2(4) . .
N2 N1 Fe1 123.7(3) . .
C7 N1 Fe1 129.8(4) . .
C5 C6 C1 118.8(6) . .
C5 C6 C7 119.3(6) . .
C1 C6 C7 121.9(5) . .
N1 C7 C8 108.1(5) . .
N1 C7 C6 122.1(5) . .
C8 C7 C6 129.8(5) . .
C9 N2 N1 112.6(5) . .
C9 C8 C7 107.0(5) . .
C19 C16 C17 110.9(5) . .
C19 C16 C18 111.7(5) . .
C17 C16 C18 110.1(6) . .
C19 C16 P1 109.0(4) . .
C17 C16 P1 108.4(4) . .
C18 C16 P1 106.5(4) . .
C15 C10 C11 117.2(6) . .
C15 C10 C9 121.1(5) . .
C11 C10 C9 121.6(6) . .
N2 C9 C8 106.1(5) . .
N2 C9 C10 122.2(5) . .
C8 C9 C10 131.6(5) . .
C3 C2 C1 119.8(7) . .
O1 C1 C2 116.1(5) . .
O1 C1 C6 123.4(5) . .
C2 C1 C6 120.6(5) . .
C12 C11 C10 122.1(6) . .
C13 C12 C11 121.0(6) . .
C4 C5 C6 121.0(7) . .
C13 C14 C15 120.0(9) . .
C10 C15 C14 120.4(7) . .
C2 C3 C4 120.5(6) . .
C5 C4 C3 119.3(6) . .
C12 C13 C14 119.4(8) . .

loop_
_geom_bond_atom_site_label_1
_geom_bond_atom_site_label_2
_geom_bond_distance
_geom_bond_site_symmetry_2
Fe1 O1 1.856(3) .
Fe1 O2 1.900(3) .
Fe1 O3 1.945(3) .
Fe1 O4 1.956(3) 7_567
Fe1 N1 2.093(4) .
P1 O4 1.519(3) .
P1 O2 1.523(3) 7_567
P1 O3 1.543(4) .
P1 C16 1.820(5) .
O2 P1 1.523(3) 8_657
O1 C1 1.349(6) .
O4 Fe1 1.956(3) 8_657
N1 N2 1.344(6) .
N1 C7 1.350(6) .
C6 C5 1.401(8) .
C6 C1 1.404(8) .
C6 C7 1.457(8) .
C7 C8 1.410(8) .
N2 C9 1.337(6) .
C8 C9 1.372(8) .
C16 C19 1.532(7) .
C16 C17 1.532(9) .
C16 C18 1.578(9) .
C10 C15 1.374(10) .
C10 C11 1.378(8) .
C10 C9 1.471(8) .
C2 C3 1.386(9) .
C2 C1 1.402(8) .
C11 C12 1.362(10) .
C12 C13 1.338(11) .
C5 C4 1.395(10) .
C14 C13 1.374(12) .
C14 C15 1.403(12) .
C3 C4 1.406(11) .

loop_
_platon_squeeze_void_nr
_platon_squeeze_void_average_x
_platon_squeeze_void_average_y
_platon_squeeze_void_average_z
_platon_squeeze_void_volume
_platon_squeeze_void_count_electrons
_platon_squeeze_void_content
1 0.250 0.750 -0.001 649 319 ' '
2 0.750 0.250 -0.041 649 321 ' '
